data_4347640
loop_
_publ_author_name
'Antal, Peter'
'Draho\<s, Bohuslav'
'Herchel, Radovan'
'Tr\'avn\'i\<cek, Zden\<ek'

_publ_section_title
;
 Late First-Row Transition-Metal Complexes Containing a 2-Pyridylmethyl
 Pendant-Armed 15-Membered Macrocyclic Ligand. Field-Induced Slow Magnetic
 Relaxation in a Seven-Coordinate Cobalt(II) Compound.
;
_journal_issue 12
_journal_name_full 'Inorganic chemistry'
_journal_page_first 5957
_journal_page_last 5972
_journal_paper_doi 10.1021/acs.inorgchem.6b00415
_journal_volume 55
_journal_year 2016
_chemical_formula_sum 'C25 H31 Cl2 N5 Ni O10'
_chemical_formula_weight 691.16
_space_group_crystal_system monoclinic
_space_group_IT_number 9
_space_group_name_Hall 'C -2yc'
_space_group_name_H-M_alt 'C 1 c 1'
_atom_sites_solution_hydrogens geom
_audit_creation_method SHELXL-2014/7
_cell_angle_alpha 90
_cell_angle_beta 96.54(3)
_cell_angle_gamma 90
_cell_formula_units_Z 4
_cell_length_a 17.425(4)
_cell_length_b 10.684(2)
_cell_length_c 15.272(3)
_cell_measurement_reflns_used 9887
_cell_measurement_temperature 120(2)
_cell_measurement_theta_max 27.1
_cell_measurement_theta_min 2.5
_cell_volume 2824.7(10)
_computing_cell_refinement 'Bruker SAINT'
_computing_data_collection 'Bruker APEX3'
_computing_data_reduction 'Bruker SAINT'
_computing_molecular_graphics 'Bruker SHELXTL'
_computing_publication_material 'Bruker SHELXTL'
_computing_structure_refinement 'SHELXL-2014 (Sheldrick 2014)'
_computing_structure_solution 'SHELXS-97 (Sheldrick 2008)'
_diffrn_ambient_temperature 120(2)
_diffrn_measured_fraction_theta_full 1.000
_diffrn_measured_fraction_theta_max 0.993
_diffrn_measurement_device_type 'Bruker APEX-II CCD'
_diffrn_measurement_method '\f and \w scans'
_diffrn_radiation_type MoK\a
_diffrn_radiation_wavelength 0.71073
_diffrn_reflns_av_R_equivalents 0.0214
_diffrn_reflns_av_unetI/netI 0.0367
_diffrn_reflns_Laue_measured_fraction_full 1.000
_diffrn_reflns_Laue_measured_fraction_max 0.993
_diffrn_reflns_limit_h_max 19
_diffrn_reflns_limit_h_min -22
_diffrn_reflns_limit_k_max 13
_diffrn_reflns_limit_k_min -13
_diffrn_reflns_limit_l_max 19
_diffrn_reflns_limit_l_min -19
_diffrn_reflns_number 16418
_diffrn_reflns_point_group_measured_fraction_full 1.000
_diffrn_reflns_point_group_measured_fraction_max 0.993
_diffrn_reflns_theta_full 25.242
_diffrn_reflns_theta_max 27.216
_diffrn_reflns_theta_min 2.240
_exptl_absorpt_coefficient_mu 0.942
_exptl_absorpt_correction_T_max 0.954
_exptl_absorpt_correction_T_min 0.895
_exptl_absorpt_correction_type multi-scan
_exptl_absorpt_process_details
;
Bruker (2001). SADABS. Bruker AXS Inc., Madison, Wisconsin, USA.
;
_exptl_crystal_colour green
_exptl_crystal_density_diffrn 1.625
_exptl_crystal_description prism
_exptl_crystal_F_000 1432
_exptl_crystal_size_max 0.240
_exptl_crystal_size_mid 0.160
_exptl_crystal_size_min 0.100
_refine_diff_density_max 0.555
_refine_diff_density_min -0.487
_refine_diff_density_rms 0.060
_refine_ls_abs_structure_details
;
 Refined as an inversion twin.
;
_refine_ls_abs_structure_Flack 0.033(11)
_refine_ls_extinction_method none
_refine_ls_goodness_of_fit_ref 1.008
_refine_ls_hydrogen_treatment constr
_refine_ls_matrix_type full
_refine_ls_number_parameters 389
_refine_ls_number_reflns 5634
_refine_ls_number_restraints 2
_refine_ls_restrained_S_all 1.008
_refine_ls_R_factor_all 0.0273
_refine_ls_R_factor_gt 0.0257
_refine_ls_shift/su_max 0.000
_refine_ls_shift/su_mean 0.000
_refine_ls_structure_factor_coef Fsqd
_refine_ls_weighting_details 'w=1/[\s^2^(Fo^2^)+(0.0359P)^2^+1.1670P] where P=(Fo^2^+2Fc^2^)/3'
_refine_ls_weighting_scheme calc
_refine_ls_wR_factor_gt 0.0628
_refine_ls_wR_factor_ref 0.0637
_reflns_Friedel_coverage 0.998
_reflns_Friedel_fraction_full 1.000
_reflns_Friedel_fraction_max 0.993
_reflns_number_gt 5443
_reflns_number_total 5634
_reflns_threshold_expression 'I > 2\s(I)'
_cod_data_source_file deposit_Ni.cif
_cod_data_source_block p
_cod_original_cell_volume 2824.8(10)
_cod_original_sg_symbol_H-M 'C c'
_cod_database_code 4347640
_shelx_shelxl_version_number 2014/7
_shelx_space_group_comment
;
The symmetry employed for this shelxl refinement is uniquely defined
by the following loop, which should always be used as a source of
symmetry information in preference to the above space-group names.
They are only intended as comments.
;
_shelx_estimated_absorpt_t_min 0.805
_shelx_estimated_absorpt_t_max 0.912

loop_
_space_group_symop_operation_xyz
'x, y, z'
'x, -y, z+1/2'
'x+1/2, y+1/2, z'
'x+1/2, -y+1/2, z+1/2'

loop_
_atom_site_label
_atom_site_type_symbol
_atom_site_fract_x
_atom_site_fract_y
_atom_site_fract_z
_atom_site_U_iso_or_equiv
_atom_site_adp_type
_atom_site_occupancy
_atom_site_site_symmetry_order
_atom_site_calc_flag
_atom_site_refinement_flags_posn
_atom_site_refinement_flags_adp
Ni1 Ni 0.50016(2) 0.90816(3) 0.25480(2) 0.01240(9) Uani 1 1 d . .
Cl1 Cl 0.66727(4) 0.48247(7) 0.48914(5) 0.02199(17) Uani 1 1 d . .
Cl2 Cl 0.38033(4) 0.44894(6) 0.24325(5) 0.01670(15) Uani 1 1 d . .
O1 O 0.47997(13) 1.08804(19) 0.33471(15) 0.0182(5) Uani 1 1 d . .
O2 O 0.60598(13) 0.9540(2) 0.39008(15) 0.0196(5) Uani 1 1 d . .
O3 O 0.73078(14) 0.5307(2) 0.44621(16) 0.0262(5) Uani 1 1 d . .
O4 O 0.65343(18) 0.3544(2) 0.4699(2) 0.0457(8) Uani 1 1 d . .
O5 O 0.59949(16) 0.5575(3) 0.4670(2) 0.0385(7) Uani 1 1 d . .
O6 O 0.68641(18) 0.4944(3) 0.58448(19) 0.0428(7) Uani 1 1 d . .
O7 O 0.3473(2) 0.3875(3) 0.1641(2) 0.0473(8) Uani 1 1 d . .
O8 O 0.33874(18) 0.4079(2) 0.3135(2) 0.0400(7) Uani 1 1 d . .
O9 O 0.45988(16) 0.4138(3) 0.2597(2) 0.0465(8) Uani 1 1 d . .
O10 O 0.37175(17) 0.5816(2) 0.23217(19) 0.0326(6) Uani 1 1 d . .
N1 N 0.47009(15) 0.7917(2) 0.15328(16) 0.0157(5) Uani 1 1 d . .
N2 N 0.38198(15) 0.9645(2) 0.21011(17) 0.0153(5) Uani 1 1 d . .
N3 N 0.60583(14) 0.7891(2) 0.24678(16) 0.0145(5) Uani 1 1 d . .
N4 N 0.56770(15) 1.0299(2) 0.18858(16) 0.0162(5) Uani 1 1 d . .
N5 N 0.44330(15) 0.8175(2) 0.34894(16) 0.0143(5) Uani 1 1 d . .
C1 C 0.55674(19) 1.1557(3) 0.1785(2) 0.0195(6) Uani 1 1 d . .
H1 H 0.5123 1.1922 0.1987 0.023 Uiso 1 1 calc R U
C2 C 0.6069(2) 1.2320(3) 0.1406(2) 0.0230(7) Uani 1 1 d . .
H2 H 0.5967 1.3190 0.1340 0.028 Uiso 1 1 calc R U
C3 C 0.67207(19) 1.1808(3) 0.1122(2) 0.0230(7) Uani 1 1 d . .
H3 H 0.7071 1.2319 0.0848 0.028 Uiso 1 1 calc R U
C4 C 0.68623(19) 1.0539(3) 0.1238(2) 0.0197(6) Uani 1 1 d . .
H4 H 0.7316 1.0171 0.1059 0.024 Uiso 1 1 calc R U
C5 C 0.63268(18) 0.9816(3) 0.16215(19) 0.0155(6) Uani 1 1 d . .
C6 C 0.64503(19) 0.8421(3) 0.1732(2) 0.0185(6) Uani 1 1 d . .
H6 H 0.6252 0.7995 0.1177 0.022 Uiso 1 1 calc R U
H5 H 0.7011 0.8251 0.1846 0.022 Uiso 1 1 calc R U
C7 C 0.57368(18) 0.6638(3) 0.2198(2) 0.0187(6) Uani 1 1 d . .
H30 H 0.5548 0.6212 0.2708 0.022 Uiso 1 1 calc R U
H31 H 0.6142 0.6111 0.1981 0.022 Uiso 1 1 calc R U
C8 C 0.50770(18) 0.6827(3) 0.1474(2) 0.0170(6) Uani 1 1 d . .
C9 C 0.4851(2) 0.5991(3) 0.0806(2) 0.0233(7) Uani 1 1 d . .
H29 H 0.5131 0.5237 0.0752 0.028 Uiso 1 1 calc R U
C10 C 0.4214(2) 0.6263(3) 0.0218(2) 0.0250(7) Uani 1 1 d . .
H7 H 0.4048 0.5692 -0.0241 0.030 Uiso 1 1 calc R U
C11 C 0.3813(2) 0.7381(3) 0.0298(2) 0.0224(7) Uani 1 1 d . .
H8 H 0.3365 0.7573 -0.0094 0.027 Uiso 1 1 calc R U
C12 C 0.40852(18) 0.8201(3) 0.09637(19) 0.0167(6) Uani 1 1 d . .
C13 C 0.3742(2) 0.9465(3) 0.1141(2) 0.0188(6) Uani 1 1 d . .
H9 H 0.4019 1.0135 0.0858 0.023 Uiso 1 1 calc R U
H28 H 0.3191 0.9491 0.0898 0.023 Uiso 1 1 calc R U
C14 C 0.33019(17) 0.8739(3) 0.2490(2) 0.0167(6) Uani 1 1 d . .
H10 H 0.3180 0.8041 0.2071 0.020 Uiso 1 1 calc R U
H11 H 0.2811 0.9164 0.2576 0.020 Uiso 1 1 calc R U
C15 C 0.36536(17) 0.8222(3) 0.3351(2) 0.0147(6) Uani 1 1 d . .
C16 C 0.31846(19) 0.7782(3) 0.3954(2) 0.0200(6) Uani 1 1 d . .
H15 H 0.2639 0.7842 0.3838 0.024 Uiso 1 1 calc R U
C17 C 0.3524(2) 0.7249(3) 0.4735(2) 0.0221(7) Uani 1 1 d . .
H12 H 0.3217 0.6934 0.5161 0.027 Uiso 1 1 calc R U
C18 C 0.4324(2) 0.7191(3) 0.4874(2) 0.0209(6) Uani 1 1 d . .
H14 H 0.4571 0.6826 0.5399 0.025 Uiso 1 1 calc R U
C19 C 0.47595(18) 0.7663(3) 0.42503(19) 0.0161(6) Uani 1 1 d . .
H13 H 0.5307 0.7626 0.4360 0.019 Uiso 1 1 calc R U
C20 C 0.3651(2) 1.0945(3) 0.2363(2) 0.0204(7) Uani 1 1 d . .
H27 H 0.3085 1.1075 0.2311 0.024 Uiso 1 1 calc R U
H26 H 0.3871 1.1544 0.1965 0.024 Uiso 1 1 calc R U
C21 C 0.3994(2) 1.1181(3) 0.3301(2) 0.0206(6) Uani 1 1 d . .
H16 H 0.3926 1.2069 0.3461 0.025 Uiso 1 1 calc R U
H25 H 0.3739 1.0648 0.3712 0.025 Uiso 1 1 calc R U
C22 C 0.5239(2) 1.1202(3) 0.4166(2) 0.0225(7) Uani 1 1 d . .
H17 H 0.5043 1.0742 0.4658 0.027 Uiso 1 1 calc R U
H24 H 0.5199 1.2111 0.4280 0.027 Uiso 1 1 calc R U
C23 C 0.6062(2) 1.0847(3) 0.4091(2) 0.0209(7) Uani 1 1 d . .
H19 H 0.6264 1.1327 0.3613 0.025 Uiso 1 1 calc R U
H18 H 0.6390 1.1023 0.4650 0.025 Uiso 1 1 calc R U
C24 C 0.67803(19) 0.9068(3) 0.3683(2) 0.0195(6) Uani 1 1 d . .
H20 H 0.7155 0.8998 0.4219 0.023 Uiso 1 1 calc R U
H23 H 0.6998 0.9631 0.3260 0.023 Uiso 1 1 calc R U
C25 C 0.66131(18) 0.7792(3) 0.3276(2) 0.0189(6) Uani 1 1 d . .
H22 H 0.7100 0.7411 0.3128 0.023 Uiso 1 1 calc R U
H21 H 0.6396 0.7240 0.3707 0.023 Uiso 1 1 calc R U

loop_
_atom_site_aniso_label
_atom_site_aniso_U_11
_atom_site_aniso_U_22
_atom_site_aniso_U_33
_atom_site_aniso_U_23
_atom_site_aniso_U_13
_atom_site_aniso_U_12
Ni1 0.01348(17) 0.01034(16) 0.01395(16) 0.00108(14) 0.00401(12) 0.00047(14)
Cl1 0.0156(4) 0.0151(3) 0.0357(4) 0.0040(3) 0.0048(3) 0.0011(3)
Cl2 0.0177(4) 0.0137(3) 0.0194(3) 0.0012(3) 0.0056(3) 0.0005(3)
O1 0.0169(12) 0.0187(11) 0.0191(11) -0.0028(8) 0.0021(9) 0.0010(8)
O2 0.0158(11) 0.0176(11) 0.0269(13) -0.0027(9) 0.0090(9) -0.0014(9)
O3 0.0209(12) 0.0288(12) 0.0299(13) 0.0080(10) 0.0072(10) -0.0014(10)
O4 0.0398(17) 0.0215(13) 0.080(2) -0.0139(14) 0.0237(15) -0.0076(12)
O5 0.0251(14) 0.0372(14) 0.0556(19) 0.0215(13) 0.0151(12) 0.0133(12)
O6 0.0407(17) 0.0582(19) 0.0302(15) 0.0038(13) 0.0063(12) -0.0076(14)
O7 0.067(2) 0.0308(14) 0.0403(17) -0.0195(13) -0.0105(15) 0.0059(14)
O8 0.0405(17) 0.0385(15) 0.0465(17) 0.0208(13) 0.0289(14) 0.0120(12)
O9 0.0169(15) 0.0482(18) 0.076(2) 0.0104(15) 0.0109(14) 0.0058(12)
O10 0.0432(17) 0.0110(11) 0.0471(17) 0.0005(10) 0.0200(13) 0.0003(10)
N1 0.0177(13) 0.0143(11) 0.0161(13) -0.0014(9) 0.0059(10) -0.0019(10)
N2 0.0150(13) 0.0124(11) 0.0191(13) 0.0020(9) 0.0045(10) 0.0022(9)
N3 0.0156(13) 0.0108(11) 0.0178(13) 0.0016(9) 0.0055(10) -0.0001(9)
N4 0.0187(13) 0.0146(12) 0.0157(12) 0.0017(10) 0.0037(10) -0.0011(10)
N5 0.0156(12) 0.0112(11) 0.0165(12) -0.0002(9) 0.0029(10) 0.0037(10)
C1 0.0205(16) 0.0150(14) 0.0228(16) 0.0051(12) 0.0012(12) 0.0014(12)
C2 0.0259(18) 0.0169(15) 0.0251(16) 0.0072(13) -0.0013(13) -0.0013(13)
C3 0.0230(17) 0.0230(16) 0.0229(16) 0.0067(13) 0.0023(13) -0.0099(13)
C4 0.0177(16) 0.0239(15) 0.0175(15) -0.0002(12) 0.0028(12) -0.0039(13)
C5 0.0166(15) 0.0165(14) 0.0136(14) 0.0000(11) 0.0024(11) -0.0026(11)
C6 0.0199(16) 0.0166(15) 0.0207(16) 0.0001(12) 0.0095(13) -0.0006(12)
C7 0.0212(16) 0.0111(13) 0.0251(16) -0.0020(11) 0.0084(13) 0.0023(11)
C8 0.0176(15) 0.0132(13) 0.0220(15) 0.0005(11) 0.0101(12) -0.0022(11)
C9 0.0291(18) 0.0161(15) 0.0275(17) -0.0047(12) 0.0151(14) -0.0034(13)
C10 0.034(2) 0.0231(15) 0.0199(16) -0.0073(13) 0.0107(13) -0.0125(15)
C11 0.0262(17) 0.0262(16) 0.0149(15) 0.0015(12) 0.0026(13) -0.0093(13)
C12 0.0188(15) 0.0187(14) 0.0135(14) 0.0022(11) 0.0063(11) -0.0022(12)
C13 0.0228(17) 0.0186(14) 0.0145(15) 0.0049(12) -0.0004(12) 0.0021(13)
C14 0.0136(15) 0.0165(13) 0.0202(15) 0.0020(12) 0.0031(12) -0.0004(11)
C15 0.0154(15) 0.0098(13) 0.0194(15) -0.0022(11) 0.0035(12) 0.0002(11)
C16 0.0168(15) 0.0201(15) 0.0240(16) 0.0005(12) 0.0063(12) 0.0011(12)
C17 0.0255(17) 0.0207(15) 0.0217(16) 0.0034(12) 0.0087(13) -0.0023(13)
C18 0.0269(17) 0.0168(13) 0.0192(15) 0.0053(12) 0.0037(13) -0.0003(12)
C19 0.0168(15) 0.0129(13) 0.0186(15) 0.0021(11) 0.0016(11) 0.0019(11)
C20 0.0228(17) 0.0140(14) 0.0244(17) 0.0013(12) 0.0028(13) 0.0074(12)
C21 0.0207(17) 0.0157(13) 0.0265(17) -0.0008(12) 0.0078(13) 0.0044(12)
C22 0.0262(18) 0.0203(14) 0.0212(16) -0.0097(13) 0.0034(13) -0.0001(13)
C23 0.0231(17) 0.0177(15) 0.0217(16) -0.0059(12) 0.0009(13) -0.0033(12)
C24 0.0151(16) 0.0220(16) 0.0217(16) -0.0002(12) 0.0030(12) 0.0016(12)
C25 0.0159(15) 0.0176(15) 0.0234(16) 0.0043(12) 0.0037(12) 0.0059(12)

loop_
_atom_type_symbol
_atom_type_description
_atom_type_scat_dispersion_real
_atom_type_scat_dispersion_imag
_atom_type_scat_source
C C 0.0033 0.0016 'International Tables Vol C Tables 4.2.6.8 and 6.1.1.4'
H H 0.0000 0.0000 'International Tables Vol C Tables 4.2.6.8 and 6.1.1.4'
N N 0.0061 0.0033 'International Tables Vol C Tables 4.2.6.8 and 6.1.1.4'
O O 0.0106 0.0060 'International Tables Vol C Tables 4.2.6.8 and 6.1.1.4'
Cl Cl 0.1484 0.1585 'International Tables Vol C Tables 4.2.6.8 and 6.1.1.4'
Ni Ni 0.3393 1.1124 'International Tables Vol C Tables 4.2.6.8 and 6.1.1.4'

loop_
_geom_angle_atom_site_label_1
_geom_angle_atom_site_label_2
_geom_angle_atom_site_label_3
_geom_angle
N1 Ni1 N5 98.17(10)
N1 Ni1 N4 97.10(10)
N5 Ni1 N4 164.69(10)
N1 Ni1 N2 77.04(10)
N5 Ni1 N2 80.65(10)
N4 Ni1 N2 103.92(10)
N1 Ni1 N3 75.60(10)
N5 Ni1 N3 103.38(9)
N4 Ni1 N3 79.42(10)
N2 Ni1 N3 152.64(9)
N1 Ni1 O1 151.03(9)
N5 Ni1 O1 84.82(9)
N4 Ni1 O1 82.35(9)
N2 Ni1 O1 75.03(9)
N3 Ni1 O1 131.98(9)
O4 Cl1 O5 112.03(19)
O4 Cl1 O3 111.84(17)
O5 Cl1 O3 110.26(15)
O4 Cl1 O6 107.8(2)
O5 Cl1 O6 105.9(2)
O3 Cl1 O6 108.74(16)
O9 Cl2 O8 110.57(19)
O9 Cl2 O10 111.49(17)
O8 Cl2 O10 109.70(16)
O9 Cl2 O7 108.4(2)
O8 Cl2 O7 107.6(2)
O10 Cl2 O7 109.06(18)
C21 O1 C22 114.3(2)
C21 O1 Ni1 111.42(17)
C22 O1 Ni1 124.02(18)
C23 O2 C24 114.3(2)
C8 N1 C12 121.0(3)
C8 N1 Ni1 120.1(2)
C12 N1 Ni1 118.7(2)
C13 N2 C20 113.2(2)
C13 N2 C14 108.7(2)
C20 N2 C14 110.6(2)
C13 N2 Ni1 104.62(19)
C20 N2 Ni1 112.53(19)
C14 N2 Ni1 106.79(17)
C25 N3 C6 110.1(2)
C25 N3 C7 110.8(2)
C6 N3 C7 108.8(2)
C25 N3 Ni1 117.03(18)
C6 N3 Ni1 105.88(18)
C7 N3 Ni1 103.79(17)
C5 N4 C1 117.1(3)
C5 N4 Ni1 116.43(19)
C1 N4 Ni1 126.0(2)
C15 N5 C19 117.9(3)
C15 N5 Ni1 115.1(2)
C19 N5 Ni1 126.7(2)
N4 C1 C2 123.1(3)
N4 C1 H1 118.5
C2 C1 H1 118.5
C1 C2 C3 119.1(3)
C1 C2 H2 120.4
C3 C2 H2 120.4
C2 C3 C4 119.3(3)
C2 C3 H3 120.3
C4 C3 H3 120.3
C3 C4 C5 118.7(3)
C3 C4 H4 120.7
C5 C4 H4 120.7
N4 C5 C4 122.7(3)
N4 C5 C6 117.2(3)
C4 C5 C6 120.1(3)
N3 C6 C5 112.8(2)
N3 C6 H6 109.0
C5 C6 H6 109.0
N3 C6 H5 109.0
C5 C6 H5 109.0
H6 C6 H5 107.8
N3 C7 C8 108.2(2)
N3 C7 H30 110.1
C8 C7 H30 110.1
N3 C7 H31 110.1
C8 C7 H31 110.1
H30 C7 H31 108.4
N1 C8 C9 120.7(3)
N1 C8 C7 113.8(3)
C9 C8 C7 125.6(3)
C8 C9 C10 119.1(3)
C8 C9 H29 120.4
C10 C9 H29 120.4
C9 C10 C11 119.9(3)
C9 C10 H7 120.1
C11 C10 H7 120.1
C12 C11 C10 118.2(3)
C12 C11 H8 120.9
C10 C11 H8 120.9
N1 C12 C11 121.1(3)
N1 C12 C13 113.0(3)
C11 C12 C13 125.9(3)
N2 C13 C12 107.6(2)
N2 C13 H9 110.2
C12 C13 H9 110.2
N2 C13 H28 110.2
C12 C13 H28 110.2
H9 C13 H28 108.5
N2 C14 C15 112.6(2)
N2 C14 H10 109.1
C15 C14 H10 109.1
N2 C14 H11 109.1
C15 C14 H11 109.1
H10 C14 H11 107.8
N5 C15 C16 122.9(3)
N5 C15 C14 117.1(3)
C16 C15 C14 119.9(3)
C15 C16 C17 119.0(3)
C15 C16 H15 120.5
C17 C16 H15 120.5
C18 C17 C16 118.2(3)
C18 C17 H12 120.9
C16 C17 H12 120.9
C19 C18 C17 120.0(3)
C19 C18 H14 120.0
C17 C18 H14 120.0
N5 C19 C18 122.1(3)
N5 C19 H13 118.9
C18 C19 H13 118.9
N2 C20 C21 110.1(2)
N2 C20 H27 109.6
C21 C20 H27 109.6
N2 C20 H26 109.6
C21 C20 H26 109.6
H27 C20 H26 108.2
O1 C21 C20 106.8(3)
O1 C21 H16 110.4
C20 C21 H16 110.4
O1 C21 H25 110.4
C20 C21 H25 110.4
H16 C21 H25 108.6
O1 C22 C23 107.0(3)
O1 C22 H17 110.3
C23 C22 H17 110.3
O1 C22 H24 110.3
C23 C22 H24 110.3
H17 C22 H24 108.6
O2 C23 C22 106.4(2)
O2 C23 H19 110.4
C22 C23 H19 110.4
O2 C23 H18 110.4
C22 C23 H18 110.4
H19 C23 H18 108.6
O2 C24 C25 106.3(3)
O2 C24 H20 110.5
C25 C24 H20 110.5
O2 C24 H23 110.5
C25 C24 H23 110.5
H20 C24 H23 108.7
N3 C25 C24 110.8(2)
N3 C25 H22 109.5
C24 C25 H22 109.5
N3 C25 H21 109.5
C24 C25 H21 109.5
H22 C25 H21 108.1

loop_
_geom_bond_atom_site_label_1
_geom_bond_atom_site_label_2
_geom_bond_distance
Ni1 N1 2.010(2)
Ni1 N5 2.077(3)
Ni1 N4 2.091(3)
Ni1 N2 2.179(3)
Ni1 N3 2.253(3)
Ni1 O1 2.325(2)
Cl1 O4 1.415(3)
Cl1 O5 1.436(3)
Cl1 O3 1.444(2)
Cl1 O6 1.462(3)
Cl2 O9 1.430(3)
Cl2 O8 1.431(3)
Cl2 O10 1.433(2)
Cl2 O7 1.437(3)
O1 C21 1.433(4)
O1 C22 1.432(4)
O2 C23 1.427(4)
O2 C24 1.427(4)
N1 C8 1.344(4)
N1 C12 1.336(4)
N2 C13 1.470(4)
N2 C20 1.484(4)
N2 C14 1.492(4)
N3 C25 1.483(4)
N3 C6 1.491(4)
N3 C7 1.491(4)
N4 C5 1.347(4)
N4 C1 1.364(4)
N5 C15 1.351(4)
N5 C19 1.350(4)
C1 C2 1.370(5)
C1 H1 0.9500
C2 C3 1.375(5)
C2 H2 0.9500
C3 C4 1.386(5)
C3 H3 0.9500
C4 C5 1.391(4)
C4 H4 0.9500
C5 C6 1.512(4)
C6 H6 0.9900
C6 H5 0.9900
C7 C8 1.515(4)
C7 H30 0.9900
C7 H31 0.9900
C8 C9 1.380(5)
C9 C10 1.377(5)
C9 H29 0.9500
C10 C11 1.396(5)
C10 H7 0.9500
C11 C12 1.385(4)
C11 H8 0.9500
C12 C13 1.513(4)
C13 H9 0.9900
C13 H28 0.9900
C14 C15 1.492(4)
C14 H10 0.9900
C14 H11 0.9900
C15 C16 1.382(5)
C16 C17 1.391(5)
C16 H15 0.9500
C17 C18 1.386(5)
C17 H12 0.9500
C18 C19 1.380(5)
C18 H14 0.9500
C19 H13 0.9500
C20 C21 1.509(5)
C20 H27 0.9900
C20 H26 0.9900
C21 H16 0.9900
C21 H25 0.9900
C22 C23 1.500(5)
C22 H17 0.9900
C22 H24 0.9900
C23 H19 0.9900
C23 H18 0.9900
C24 C25 1.513(4)
C24 H20 0.9900
C24 H23 0.9900
C25 H22 0.9900
C25 H21 0.9900

loop_
_geom_hbond_atom_site_label_D
_geom_hbond_atom_site_label_H
_geom_hbond_atom_site_label_A
_geom_hbond_distance_DH
_geom_hbond_distance_HA
_geom_hbond_distance_DA
_geom_hbond_angle_DHA
_geom_hbond_site_symmetry_A
C1 H1 O1 0.95 2.48 2.955(4) 111.1 .
C4 H4 O7 0.95 2.52 3.320(5) 141.6 3
C7 H31 O6 0.99 2.52 3.451(4) 156.3 2_564
C9 H29 O5 0.95 2.51 3.251(4) 134.6 2_564
C13 H28 O3 0.99 2.54 3.379(4) 142.4 4_464
C13 H28 O6 0.99 2.38 3.312(5) 156.5 4_464
C14 H10 O10 0.99 2.57 3.223(4) 123.6 .
C16 H15 O4 0.95 2.56 3.312(5) 135.9 3_455
C19 H13 O2 0.95 2.57 3.117(4) 116.9 .
C19 H13 O5 0.95 2.52 3.115(4) 121.1 .
C20 H26 O7 0.99 2.62 3.322(4) 128.2 1_565
C21 H16 O8 0.99 2.37 3.272(4) 150.6 1_565
C24 H23 O8 0.99 2.52 3.013(4) 110.5 3
C25 H21 O5 0.99 2.46 3.438(4) 169.7 .
